data_4001662
loop_
_publ_author_name
'Samedov, Kerim'
'Aksu, Yilmaz'
'Driess, Matthias'

_publ_section_title
;
 Facile Molecular Approach to Transparent Thin-Film Field-Effect
 Transistors with High-Performance Using New Homo- and Heteroleptic
 Indium(III)--Tin(II) Single-Source Precursors
;
_journal_issue 11
_journal_name_full 'Chemistry of Materials'
_journal_page_first 2078
_journal_paper_doi 10.1021/cm300510y
_journal_volume 24
_journal_year 2012
_chemical_formula_sum 'C32.94 H66.37 Cl6.51 In3 O8.49 Sn4'
_chemical_formula_weight 1648.48
_chemical_name_systematic
; 
 ? 
;
_space_group_IT_number 15
_symmetry_cell_setting monoclinic
_symmetry_space_group_name_Hall '-C 2yc'
_symmetry_space_group_name_H-M 'C 1 2/c 1'
_atom_sites_solution_hydrogens geom
_atom_sites_solution_primary direct
_atom_sites_solution_secondary difmap
_audit_creation_method
;
CrysAlisPro, Oxford Diffraction Ltd.,
Version 1.171.33.42 (release 29-05-2009 CrysAlis171 .NET)
(compiled May 29 2009,17:40:42)
;
_cell_angle_alpha 90.00
_cell_angle_beta 95.641(2)
_cell_angle_gamma 90.00
_cell_formula_units_Z 8
_cell_length_a 34.3847(8)
_cell_length_b 12.4962(2)
_cell_length_c 25.0818(5)
_cell_measurement_reflns_used 15517
_cell_measurement_temperature 150(2)
_cell_measurement_theta_max 32.4514
_cell_measurement_theta_min 3.2516
_cell_volume 10724.9(4)
_computing_cell_refinement
;
CrysAlisPro, Oxford Diffraction Ltd.,
Version 1.171.33.42 (release 29-05-2009 CrysAlis171 .NET)
(compiled May 29 2009,17:40:42)
;
_computing_data_collection
;
CrysAlisPro, Oxford Diffraction Ltd.,
Version 1.171.33.42 (release 29-05-2009 CrysAlis171 .NET)
(compiled May 29 2009,17:40:42)
;
_computing_data_reduction
;
CrysAlisPro, Oxford Diffraction Ltd.,
Version 1.171.33.42 (release 29-05-2009 CrysAlis171 .NET)
(compiled May 29 2009,17:40:42)
;
_computing_structure_refinement 'SHELXL-97 (Sheldrick, 1997)'
_computing_structure_solution 'SHELXS-97 (Sheldrick, 1990)'
_diffrn_ambient_temperature 150(2)
_diffrn_detector_area_resol_mean 16.3031
_diffrn_measured_fraction_theta_full 0.997
_diffrn_measured_fraction_theta_max 0.997
_diffrn_measurement_device_type 'Xcalibur, Sapphire3'
_diffrn_measurement_method '\w scans'
_diffrn_radiation_monochromator graphite
_diffrn_radiation_source 'Enhance (Mo) X-ray Source'
_diffrn_radiation_type MoK\a
_diffrn_radiation_wavelength 0.71073
_diffrn_reflns_av_R_equivalents 0.0439
_diffrn_reflns_av_sigmaI/netI 0.0467
_diffrn_reflns_limit_h_max 39
_diffrn_reflns_limit_h_min -40
_diffrn_reflns_limit_k_max 13
_diffrn_reflns_limit_k_min -14
_diffrn_reflns_limit_l_max 29
_diffrn_reflns_limit_l_min -29
_diffrn_reflns_number 37806
_diffrn_reflns_theta_full 25.00
_diffrn_reflns_theta_max 25.00
_diffrn_reflns_theta_min 3.26
_exptl_absorpt_coefficient_mu 3.464
_exptl_absorpt_correction_T_max 1.00000
_exptl_absorpt_correction_T_min 0.87347
_exptl_absorpt_correction_type multi-scan
_exptl_absorpt_process_details
;
CrysAlisPro, Oxford Diffraction Ltd.,
Version 1.171.33.42 (release 29-05-2009 CrysAlis171 .NET)
(compiled May 29 2009,17:40:42)
Empirical absorption correction using spherical harmonics,
 implemented in SCALE3 ABSPACK scaling algorithm.
;
_exptl_crystal_colour colourless
_exptl_crystal_density_diffrn 2.042
_exptl_crystal_density_method 'not measured'
_exptl_crystal_description rods
_exptl_crystal_F_000 6317
_exptl_crystal_size_max 0.19
_exptl_crystal_size_mid 0.13
_exptl_crystal_size_min 0.11
_refine_diff_density_max 0.614
_refine_diff_density_min -0.618
_refine_diff_density_rms 0.106
_refine_ls_extinction_method none
_refine_ls_goodness_of_fit_ref 0.942
_refine_ls_hydrogen_treatment constr
_refine_ls_matrix_type full
_refine_ls_number_parameters 546
_refine_ls_number_reflns 9413
_refine_ls_number_restraints 40
_refine_ls_restrained_S_all 0.941
_refine_ls_R_factor_all 0.0526
_refine_ls_R_factor_gt 0.0310
_refine_ls_shift/su_max 0.003
_refine_ls_shift/su_mean 0.000
_refine_ls_structure_factor_coef Fsqd
_refine_ls_weighting_details 'calc w=1/[\s^2^(Fo^2^)+(0.0184P)^2^+0.0000P] where P=(Fo^2^+2Fc^2^)/3'
_refine_ls_weighting_scheme calc
_refine_ls_wR_factor_gt 0.0489
_refine_ls_wR_factor_ref 0.0524
_reflns_number_gt 7168
_reflns_number_total 9413
_reflns_threshold_expression >2sigma(I)
_cod_data_source_file cm300510y_si_002.cif
_cod_data_source_block sam53
_cod_database_code 4001662

loop_
_symmetry_equiv_pos_as_xyz
'x, y, z'
'-x, y, -z+1/2'
'x+1/2, y+1/2, z'
'-x+1/2, y+1/2, -z+1/2'
'-x, -y, -z'
'x, -y, z-1/2'
'-x+1/2, -y+1/2, -z'
'x+1/2, -y+1/2, z-1/2'

loop_
_atom_site_label
_atom_site_type_symbol
_atom_site_fract_x
_atom_site_fract_y
_atom_site_fract_z
_atom_site_U_iso_or_equiv
_atom_site_adp_type
_atom_site_occupancy
_atom_site_symmetry_multiplicity
_atom_site_calc_flag
_atom_site_refinement_flags
_atom_site_disorder_assembly
_atom_site_disorder_group
Sn3 Sn 0.661995(10) 0.11652(3) 0.096486(14) 0.02136(9) Uani 1 1 d . A .
Sn4 Sn 0.655474(10) 0.38726(3) 0.104549(13) 0.02151(9) Uani 1 1 d . A .
In1 In 0.561333(9) 0.23293(3) 0.087963(13) 0.01905(8) Uani 1 1 d . . .
In2 In 0.607404(10) 0.26202(3) -0.061832(13) 0.01991(8) Uani 1 1 d . . .
In3 In 0.626895(10) 0.23326(3) 0.202310(13) 0.02016(8) Uani 1 1 d . . .
Sn1 Sn 0.534885(10) 0.10568(3) -0.035647(14) 0.02081(9) Uani 1 1 d . A .
Sn2 Sn 0.528339(10) 0.37841(3) -0.027949(14) 0.02211(9) Uani 1 1 d . A .
C34 C 0.7424(2) 0.2788(7) 0.3718(3) 0.077(2) Uani 1 1 d . . .
H34 H 0.7249 0.2751 0.3402 0.092 Uiso 1 1 calc R . .
Cl1 Cl 0.57304(4) 0.03762(9) 0.07843(5) 0.0266(3) Uani 1 1 d . A .
Cl2 Cl 0.56084(4) 0.43180(9) 0.09046(5) 0.0261(3) Uani 1 1 d . A .
Cl5 Cl 0.66964(4) 0.26719(10) -0.00900(5) 0.0298(3) Uani 1 1 d . A .
Cl3 Cl 0.49089(3) 0.21545(10) 0.06337(5) 0.0300(3) Uani 1 1 d . A .
Cl4 Cl 0.61982(4) 0.27815(11) -0.15381(5) 0.0382(4) Uani 1 1 d . A .
Cl6 Cl 0.64532(4) 0.22693(11) 0.29575(5) 0.0401(3) Uani 1 1 d . A .
O5 O 0.62312(8) 0.2446(2) 0.11156(11) 0.0166(7) Uani 1 1 d . A .
O7 O 0.64458(9) 0.3915(2) 0.18707(12) 0.0232(8) Uani 1 1 d . A .
O1 O 0.56398(8) 0.2447(2) 0.00046(11) 0.0165(7) Uani 1 1 d . A .
O6 O 0.69564(8) 0.2565(2) 0.12776(12) 0.0233(7) Uani 1 1 d . . .
O3 O 0.52531(9) 0.2498(2) -0.08875(12) 0.0251(8) Uani 1 1 d . . .
O4 O 0.59213(9) 0.0983(2) -0.06107(13) 0.0230(8) Uani 1 1 d . A .
O2 O 0.58440(9) 0.4167(2) -0.05166(14) 0.0271(9) Uani 1 1 d . A .
O8 O 0.65210(9) 0.0879(2) 0.17818(13) 0.0229(8) Uani 1 1 d . A .
C13 C 0.64020(16) 0.4886(4) 0.2201(2) 0.0293(13) Uani 1 1 d . . .
C17 C 0.73722(14) 0.2631(4) 0.1433(2) 0.0311(13) Uani 1 1 d . A .
C11 C 0.58412(17) -0.0363(4) -0.1303(2) 0.0431(16) Uani 1 1 d . A .
H11A H 0.5581 -0.0535 -0.1200 0.065 Uiso 1 1 calc R . .
H11B H 0.5956 -0.1002 -0.1450 0.065 Uiso 1 1 calc R . .
H11C H 0.5820 0.0205 -0.1573 0.065 Uiso 1 1 calc R . .
C9 C 0.60974(14) 0.0012(4) -0.0816(2) 0.0232(12) Uani 1 1 d . . .
C21 C 0.65306(16) -0.0166(4) 0.2047(2) 0.0320(14) Uani 1 1 d . . .
C1 C 0.59765(16) 0.5264(4) -0.0635(2) 0.0325(14) Uani 1 1 d . . .
C12 C 0.61138(16) -0.0825(4) -0.0374(2) 0.0345(14) Uani 1 1 d . A .
H12A H 0.6261 -0.0541 -0.0050 0.052 Uiso 1 1 calc R . .
H12B H 0.6243 -0.1471 -0.0490 0.052 Uiso 1 1 calc R . .
H12C H 0.5848 -0.1002 -0.0295 0.052 Uiso 1 1 calc R . .
C5 C 0.49713(16) 0.2532(4) -0.1361(2) 0.0357(13) Uani 1 1 d . A .
C19 C 0.74370(17) 0.2481(5) 0.2027(2) 0.0530(17) Uani 1 1 d . . .
H19A H 0.7292 0.3029 0.2205 0.079 Uiso 1 1 calc R A .
H19B H 0.7716 0.2546 0.2143 0.079 Uiso 1 1 calc R . .
H19C H 0.7345 0.1770 0.2121 0.079 Uiso 1 1 calc R . .
C10 C 0.65046(15) 0.0261(4) -0.0954(2) 0.0414(16) Uani 1 1 d . A .
H10A H 0.6493 0.0823 -0.1227 0.062 Uiso 1 1 calc R . .
H10B H 0.6622 -0.0385 -0.1092 0.062 Uiso 1 1 calc R . .
H10C H 0.6664 0.0507 -0.0632 0.062 Uiso 1 1 calc R . .
C16 C 0.67455(18) 0.4964(5) 0.2625(2) 0.0501(17) Uani 1 1 d . A .
H16A H 0.6758 0.4317 0.2847 0.075 Uiso 1 1 calc R . .
H16B H 0.6714 0.5592 0.2850 0.075 Uiso 1 1 calc R . .
H16C H 0.6988 0.5032 0.2452 0.075 Uiso 1 1 calc R . .
C23 C 0.61424(17) -0.0328(4) 0.2275(2) 0.0390(15) Uani 1 1 d . A .
H23A H 0.6107 0.0230 0.2540 0.058 Uiso 1 1 calc R . .
H23B H 0.6139 -0.1032 0.2446 0.058 Uiso 1 1 calc R . .
H23C H 0.5930 -0.0285 0.1985 0.058 Uiso 1 1 calc R . .
C6 C 0.45626(16) 0.2505(4) -0.1194(2) 0.0434(15) Uani 1 1 d . . .
H6A H 0.4530 0.1863 -0.0978 0.065 Uiso 1 1 calc R A .
H6B H 0.4374 0.2492 -0.1513 0.065 Uiso 1 1 calc R . .
H6C H 0.4518 0.3143 -0.0980 0.065 Uiso 1 1 calc R . .
C8 C 0.5041(2) 0.1537(5) -0.1701(3) 0.064(2) Uani 1 1 d U . .
H8A H 0.5306 0.1560 -0.1812 0.095 Uiso 1 1 calc R A .
H8B H 0.4851 0.1527 -0.2019 0.095 Uiso 1 1 calc R . .
H8C H 0.5010 0.0890 -0.1488 0.095 Uiso 1 1 calc R . .
C15 C 0.63835(18) 0.5856(4) 0.1832(2) 0.0453(17) Uani 1 1 d . A .
H15A H 0.6626 0.5904 0.1658 0.068 Uiso 1 1 calc R . .
H15B H 0.6352 0.6506 0.2043 0.068 Uiso 1 1 calc R . .
H15C H 0.6161 0.5784 0.1560 0.068 Uiso 1 1 calc R . .
C7 C 0.50380(19) 0.3553(5) -0.1678(2) 0.0519(18) Uani 1 1 d . . .
H7A H 0.4993 0.4180 -0.1457 0.078 Uiso 1 1 calc R A .
H7B H 0.4856 0.3568 -0.2004 0.078 Uiso 1 1 calc R . .
H7C H 0.5307 0.3564 -0.1775 0.078 Uiso 1 1 calc R . .
C18 C 0.75259(18) 0.3697(5) 0.1277(3) 0.071(2) Uani 1 1 d . . .
H18A H 0.7467 0.3801 0.0890 0.107 Uiso 1 1 calc R A .
H18B H 0.7809 0.3720 0.1369 0.107 Uiso 1 1 calc R . .
H18C H 0.7402 0.4265 0.1469 0.107 Uiso 1 1 calc R . .
C14 C 0.60182(17) 0.4798(4) 0.2447(2) 0.0411(16) Uani 1 1 d . A .
H14A H 0.5805 0.4685 0.2163 0.062 Uiso 1 1 calc R . .
H14B H 0.5971 0.5460 0.2641 0.062 Uiso 1 1 calc R . .
H14C H 0.6030 0.4193 0.2697 0.062 Uiso 1 1 calc R . .
C24 C 0.65844(18) -0.1019(4) 0.1633(2) 0.0480(18) Uani 1 1 d . A .
H24A H 0.6356 -0.1029 0.1367 0.072 Uiso 1 1 calc R . .
H24B H 0.6613 -0.1718 0.1809 0.072 Uiso 1 1 calc R . .
H24C H 0.6819 -0.0860 0.1455 0.072 Uiso 1 1 calc R . .
C22 C 0.68635(18) -0.0182(5) 0.2491(3) 0.0570(19) Uani 1 1 d . A .
H22A H 0.7112 -0.0097 0.2336 0.085 Uiso 1 1 calc R . .
H22B H 0.6863 -0.0866 0.2682 0.085 Uiso 1 1 calc R . .
H22C H 0.6830 0.0405 0.2741 0.085 Uiso 1 1 calc R . .
C4 C 0.59227(17) 0.5962(4) -0.0153(2) 0.0363(14) Uani 1 1 d . A .
H4A H 0.5646 0.5972 -0.0089 0.054 Uiso 1 1 calc R . .
H4B H 0.6009 0.6693 -0.0221 0.054 Uiso 1 1 calc R . .
H4C H 0.6078 0.5674 0.0163 0.054 Uiso 1 1 calc R . .
C3 C 0.64017(17) 0.5210(4) -0.0732(3) 0.061(2) Uani 1 1 d . A .
H3A H 0.6553 0.4915 -0.0415 0.092 Uiso 1 1 calc R . .
H3B H 0.6496 0.5931 -0.0803 0.092 Uiso 1 1 calc R . .
H3C H 0.6432 0.4750 -0.1042 0.092 Uiso 1 1 calc R . .
C2 C 0.57276(19) 0.5657(4) -0.1128(2) 0.0490(18) Uani 1 1 d . A .
H2A H 0.5764 0.5185 -0.1431 0.074 Uiso 1 1 calc R . .
H2B H 0.5806 0.6387 -0.1212 0.074 Uiso 1 1 calc R . .
H2C H 0.5452 0.5653 -0.1059 0.074 Uiso 1 1 calc R . .
C35 C 0.73909(19) 0.3610(6) 0.4065(3) 0.060(2) Uani 1 1 d . . .
H35 H 0.7193 0.4133 0.3986 0.072 Uiso 1 1 calc R . .
C20 C 0.75740(18) 0.1726(6) 0.1154(3) 0.070(2) Uani 1 1 d . . .
H20A H 0.7461 0.1038 0.1244 0.106 Uiso 1 1 calc R A .
H20B H 0.7854 0.1729 0.1273 0.106 Uiso 1 1 calc R . .
H20C H 0.7536 0.1833 0.0765 0.106 Uiso 1 1 calc R . .
C32 C 0.7952(2) 0.2105(7) 0.4270(4) 0.080(3) Uani 1 1 d . . .
H32 H 0.8149 0.1578 0.4340 0.096 Uiso 1 1 calc R . .
C33 C 0.7695(2) 0.2035(7) 0.3808(4) 0.080(3) Uani 1 1 d . . .
H33 H 0.7713 0.1463 0.3562 0.096 Uiso 1 1 calc R . .
C29 C 0.7597(3) 0.4564(7) 0.4915(3) 0.097(3) Uani 1 1 d . . .
H29A H 0.7334 0.4874 0.4852 0.145 Uiso 1 1 calc R . .
H29B H 0.7792 0.5119 0.4871 0.145 Uiso 1 1 calc R . .
H29C H 0.7635 0.4277 0.5280 0.145 Uiso 1 1 calc R . .
C30 C 0.7638(2) 0.3699(6) 0.4529(3) 0.063(2) Uani 1 1 d . . .
C31 C 0.7923(2) 0.2914(7) 0.4620(3) 0.074(2) Uani 1 1 d . . .
H31 H 0.8101 0.2947 0.4934 0.089 Uiso 1 1 calc R . .
Cl7 Cl 0.55765(12) 0.2113(4) 0.18948(16) 0.0248(10) Uani 0.514(5) 1 d P A 1
O9 O 0.5662(4) 0.2308(10) 0.1783(5) 0.022(2) Uani 0.486(5) 1 d PU A 2
C26 C 0.5469(3) 0.2289(8) 0.2698(4) 0.023(2) Uani 0.486(5) 1 d PU A 2
H26A H 0.5657 0.1710 0.2781 0.034 Uiso 0.486(5) 1 calc PR A 2
H26B H 0.5252 0.2217 0.2921 0.034 Uiso 0.486(5) 1 calc PR A 2
H26C H 0.5598 0.2980 0.2769 0.034 Uiso 0.486(5) 1 calc PR A 2
C25 C 0.5314(3) 0.2229(8) 0.2117(4) 0.0213(18) Uani 0.486(5) 1 d PU A 2
C27 C 0.5120(3) 0.1187(8) 0.1995(4) 0.026(2) Uani 0.486(5) 1 d PU A 2
H27A H 0.5075 0.1095 0.1606 0.039 Uiso 0.486(5) 1 calc PR A 2
H27B H 0.4870 0.1168 0.2150 0.039 Uiso 0.486(5) 1 calc PR A 2
H27C H 0.5288 0.0607 0.2148 0.039 Uiso 0.486(5) 1 calc PR A 2
C28 C 0.5054(3) 0.3177(8) 0.1980(4) 0.028(2) Uani 0.486(5) 1 d PU A 2
H28A H 0.5206 0.3838 0.2037 0.041 Uiso 0.486(5) 1 calc PR A 2
H28B H 0.4839 0.3179 0.2209 0.041 Uiso 0.486(5) 1 calc PR A 2
H28C H 0.4947 0.3132 0.1603 0.041 Uiso 0.486(5) 1 calc PR A 2

loop_
_atom_site_aniso_label
_atom_site_aniso_U_11
_atom_site_aniso_U_22
_atom_site_aniso_U_33
_atom_site_aniso_U_23
_atom_site_aniso_U_13
_atom_site_aniso_U_12
Sn3 0.0202(2) 0.02052(18) 0.0243(2) -0.00163(15) 0.00676(17) 0.00118(15)
Sn4 0.0257(2) 0.01882(18) 0.0206(2) 0.00147(14) 0.00549(17) -0.00508(15)
In1 0.01541(18) 0.02216(19) 0.01945(18) 0.00284(15) 0.00112(15) -0.00126(15)
In2 0.02282(19) 0.01810(18) 0.02006(18) 0.00095(15) 0.00841(15) -0.00120(15)
In3 0.02305(19) 0.02118(19) 0.01650(18) 0.00030(15) 0.00314(15) -0.00544(15)
Sn1 0.01814(19) 0.02068(18) 0.0241(2) -0.00146(15) 0.00449(16) -0.00290(15)
Sn2 0.0221(2) 0.02138(18) 0.0235(2) 0.00308(15) 0.00542(17) 0.00515(15)
C34 0.049(5) 0.093(6) 0.090(6) -0.021(5) 0.014(5) -0.026(5)
Cl1 0.0283(7) 0.0189(6) 0.0317(8) 0.0023(5) -0.0016(6) -0.0035(5)
Cl2 0.0317(7) 0.0219(6) 0.0246(7) -0.0007(5) 0.0018(6) 0.0034(6)
Cl5 0.0250(7) 0.0385(8) 0.0263(7) -0.0021(6) 0.0041(6) -0.0048(6)
Cl3 0.0173(7) 0.0386(8) 0.0343(8) -0.0040(6) 0.0045(6) -0.0015(6)
Cl4 0.0480(9) 0.0451(8) 0.0234(7) 0.0063(6) 0.0137(7) 0.0027(7)
Cl6 0.0512(9) 0.0451(9) 0.0217(7) 0.0029(6) -0.0084(7) -0.0079(7)
O5 0.0155(16) 0.0168(16) 0.0181(16) -0.0007(14) 0.0043(14) 0.0006(14)
O7 0.027(2) 0.0208(17) 0.0228(19) -0.0077(15) 0.0062(17) -0.0070(15)
O1 0.0167(17) 0.0154(16) 0.0176(16) 0.0013(14) 0.0031(14) 0.0003(14)
O6 0.0144(17) 0.0271(19) 0.0280(19) -0.0029(16) 0.0001(15) -0.0047(15)
O3 0.0309(19) 0.0252(19) 0.0183(17) -0.0009(15) -0.0027(15) 0.0026(16)
O4 0.0207(19) 0.0174(18) 0.033(2) -0.0057(15) 0.0121(17) 0.0000(14)
O2 0.027(2) 0.0157(18) 0.041(2) 0.0040(15) 0.0186(19) 0.0011(15)
O8 0.0221(19) 0.0218(18) 0.025(2) 0.0091(15) 0.0044(17) 0.0031(14)
C13 0.039(3) 0.021(3) 0.027(3) -0.015(2) -0.001(3) 0.000(2)
C17 0.014(3) 0.042(3) 0.038(3) -0.002(3) 0.004(2) -0.006(2)
C11 0.049(4) 0.042(4) 0.040(4) -0.020(3) 0.014(3) 0.005(3)
C9 0.022(3) 0.016(3) 0.032(3) -0.009(2) 0.009(3) -0.002(2)
C21 0.039(3) 0.023(3) 0.035(4) 0.013(2) 0.007(3) 0.004(3)
C1 0.034(3) 0.015(3) 0.052(4) 0.009(3) 0.021(3) 0.002(2)
C12 0.035(3) 0.025(3) 0.043(4) -0.005(3) 0.005(3) 0.008(2)
C5 0.044(4) 0.039(3) 0.022(3) -0.004(3) -0.008(3) 0.005(3)
C19 0.037(4) 0.068(5) 0.050(4) 0.011(4) -0.014(3) -0.018(3)
C10 0.033(3) 0.030(3) 0.065(4) -0.010(3) 0.027(3) 0.002(3)
C16 0.057(4) 0.040(4) 0.050(4) -0.022(3) -0.011(4) -0.011(3)
C23 0.052(4) 0.029(3) 0.037(4) 0.012(3) 0.014(3) -0.003(3)
C6 0.043(4) 0.041(4) 0.042(4) 0.000(3) -0.015(3) -0.004(3)
C8 0.076(5) 0.070(4) 0.041(4) -0.018(3) -0.015(4) 0.017(4)
C15 0.063(4) 0.018(3) 0.057(4) -0.011(3) 0.013(4) -0.001(3)
C7 0.056(4) 0.071(5) 0.026(4) 0.019(3) -0.009(3) 0.001(4)
C18 0.038(4) 0.085(5) 0.086(6) 0.044(4) -0.016(4) -0.033(4)
C14 0.066(4) 0.029(3) 0.032(3) -0.010(3) 0.018(3) 0.004(3)
C24 0.066(5) 0.021(3) 0.063(4) 0.010(3) 0.032(4) 0.012(3)
C22 0.052(4) 0.057(4) 0.059(5) 0.022(4) -0.014(4) 0.012(3)
C4 0.050(4) 0.020(3) 0.039(3) 0.005(2) 0.005(3) 0.001(3)
C3 0.053(4) 0.021(3) 0.117(6) 0.012(4) 0.042(5) -0.001(3)
C2 0.087(5) 0.029(3) 0.035(4) 0.011(3) 0.022(4) 0.001(3)
C35 0.029(4) 0.084(6) 0.069(5) 0.006(4) 0.010(4) -0.003(4)
C20 0.023(4) 0.100(6) 0.087(6) -0.032(5) -0.003(4) 0.004(4)
C32 0.061(6) 0.070(6) 0.107(8) 0.027(5) 0.004(6) -0.010(5)
C33 0.055(5) 0.083(6) 0.106(8) -0.005(5) 0.023(6) -0.016(5)
C29 0.112(7) 0.100(7) 0.084(6) -0.014(5) 0.042(6) -0.045(6)
C30 0.054(5) 0.075(5) 0.064(5) -0.001(4) 0.023(5) -0.031(4)
C31 0.062(6) 0.095(7) 0.063(6) 0.026(5) -0.002(4) -0.027(5)
Cl7 0.017(2) 0.036(2) 0.022(2) -0.0020(14) 0.0082(14) -0.0037(14)
O9 0.012(4) 0.033(5) 0.024(4) 0.005(4) 0.010(3) -0.004(3)
C26 0.020(5) 0.027(5) 0.022(4) 0.004(4) 0.006(3) -0.003(4)
C25 0.012(4) 0.033(4) 0.020(4) 0.003(3) 0.008(3) -0.003(3)
C27 0.010(5) 0.044(4) 0.025(5) 0.003(4) 0.007(4) -0.008(4)
C28 0.020(5) 0.046(5) 0.018(5) -0.003(4) 0.006(4) 0.007(4)

loop_
_atom_type_symbol
_atom_type_description
_atom_type_scat_dispersion_real
_atom_type_scat_dispersion_imag
_atom_type_scat_source
C C 0.0033 0.0016 'International Tables Vol C Tables 4.2.6.8 and 6.1.1.4'
H H 0.0000 0.0000 'International Tables Vol C Tables 4.2.6.8 and 6.1.1.4'
O O 0.0106 0.0060 'International Tables Vol C Tables 4.2.6.8 and 6.1.1.4'
Cl Cl 0.1484 0.1585 'International Tables Vol C Tables 4.2.6.8 and 6.1.1.4'
In In -0.7276 1.3100 'International Tables Vol C Tables 4.2.6.8 and 6.1.1.4'
Sn Sn -0.6537 1.4246 'International Tables Vol C Tables 4.2.6.8 and 6.1.1.4'

loop_
_geom_angle_atom_site_label_1
_geom_angle_atom_site_label_2
_geom_angle_atom_site_label_3
_geom_angle
O8 Sn3 O5 78.17(11)
O8 Sn3 O6 85.35(11)
O5 Sn3 O6 70.02(11)
O5 Sn4 O7 78.29(11)
O5 Sn4 O6 70.80(11)
O7 Sn4 O6 85.80(12)
O5 Sn4 In3 42.19(8)
O7 Sn4 In3 38.01(8)
O6 Sn4 In3 66.21(7)
O5 In1 O1 97.62(10)
O5 In1 O9 75.6(3)
O1 In1 O9 172.7(3)
O5 In1 Cl3 178.18(8)
O1 In1 Cl3 83.81(8)
O9 In1 Cl3 103.1(3)
O5 In1 Cl2 86.23(8)
O1 In1 Cl2 87.68(8)
O9 In1 Cl2 89.2(3)
Cl3 In1 Cl2 94.96(4)
O5 In1 Cl1 85.89(8)
O1 In1 Cl1 86.97(8)
O9 In1 Cl1 95.0(3)
Cl3 In1 Cl1 93.08(4)
Cl2 In1 Cl1 169.81(4)
O5 In1 Cl7 83.02(12)
O1 In1 Cl7 177.75(12)
O9 In1 Cl7 8.9(3)
Cl3 In1 Cl7 95.51(10)
Cl2 In1 Cl7 94.52(11)
Cl1 In1 Cl7 90.93(11)
O4 In2 O2 142.02(11)
O4 In2 O1 73.80(10)
O2 In2 O1 74.07(10)
O4 In2 Cl4 99.10(9)
O2 In2 Cl4 98.25(9)
O1 In2 Cl4 149.37(8)
O4 In2 Cl5 103.28(10)
O2 In2 Cl5 103.43(10)
O1 In2 Cl5 103.45(8)
Cl4 In2 Cl5 107.17(5)
O4 In2 Sn2 102.39(8)
O2 In2 Sn2 39.73(8)
O1 In2 Sn2 40.97(7)
Cl4 In2 Sn2 116.39(4)
Cl5 In2 Sn2 124.24(3)
O4 In2 Sn1 39.45(8)
O2 In2 Sn1 102.68(8)
O1 In2 Sn1 40.86(7)
Cl4 In2 Sn1 116.96(4)
Cl5 In2 Sn1 123.90(3)
Sn2 In2 Sn1 62.964(10)
O7 In3 O9 104.8(3)
O7 In3 O8 127.95(11)
O9 In3 O8 108.9(4)
O7 In3 O5 75.50(11)
O9 In3 O5 76.0(3)
O8 In3 O5 75.69(11)
O7 In3 Cl6 99.00(9)
O9 In3 Cl6 116.2(3)
O8 In3 Cl6 100.16(9)
O5 In3 Cl6 167.72(8)
O7 In3 Cl7 112.57(14)
O9 In3 Cl7 10.4(3)
O8 In3 Cl7 107.01(14)
O5 In3 Cl7 85.07(12)
Cl6 In3 Cl7 107.21(10)
O7 In3 Sn4 38.55(8)
O9 In3 Sn4 98.8(3)
O8 In3 Sn4 97.22(8)
O5 In3 Sn4 38.77(7)
Cl6 In3 Sn4 132.56(4)
Cl7 In3 Sn4 109.20(10)
O4 Sn1 O1 75.91(11)
O4 Sn1 O3 86.74(11)
O1 Sn1 O3 68.80(11)
O4 Sn1 In2 39.08(8)
O1 Sn1 In2 43.58(7)
O3 Sn1 In2 58.28(8)
O2 Sn2 O1 76.42(11)
O2 Sn2 O3 87.33(12)
O1 Sn2 O3 69.55(11)
O2 Sn2 In2 39.44(8)
O1 Sn2 In2 43.89(7)
O3 Sn2 In2 58.75(8)
C33 C34 C35 122.0(9)
Sn4 O5 Sn3 105.79(11)
Sn4 O5 In1 123.12(13)
Sn3 O5 In1 121.09(13)
Sn4 O5 In3 99.04(11)
Sn3 O5 In3 98.91(11)
In1 O5 In3 103.23(10)
C13 O7 In3 128.1(3)
C13 O7 Sn4 126.6(3)
In3 O7 Sn4 103.44(12)
Sn2 O1 Sn1 105.10(12)
Sn2 O1 In1 107.62(11)
Sn1 O1 In1 107.48(11)
Sn2 O1 In2 95.14(10)
Sn1 O1 In2 95.55(10)
In1 O1 In2 141.45(14)
C17 O6 Sn4 127.7(3)
C17 O6 Sn3 127.8(3)
Sn4 O6 Sn3 101.75(12)
C5 O3 Sn2 121.6(3)
C5 O3 Sn1 123.6(3)
Sn2 O3 Sn1 100.35(12)
C9 O4 In2 133.1(2)
C9 O4 Sn1 124.4(2)
In2 O4 Sn1 101.47(12)
C1 O2 In2 134.0(3)
C1 O2 Sn2 124.7(3)
In2 O2 Sn2 100.83(12)
C21 O8 In3 128.6(3)
C21 O8 Sn3 125.8(3)
In3 O8 Sn3 103.74(13)
O7 C13 C14 108.0(4)
O7 C13 C16 109.2(4)
C14 C13 C16 111.7(5)
O7 C13 C15 108.3(4)
C14 C13 C15 108.6(5)
C16 C13 C15 111.0(5)
O6 C17 C19 107.9(4)
O6 C17 C18 110.2(4)
C19 C17 C18 110.5(5)
O6 C17 C20 108.3(4)
C19 C17 C20 109.4(5)
C18 C17 C20 110.4(5)
O4 C9 C11 108.2(4)
O4 C9 C10 109.5(4)
C11 C9 C10 111.2(4)
O4 C9 C12 107.3(4)
C11 C9 C12 110.7(4)
C10 C9 C12 109.9(5)
O8 C21 C23 108.0(4)
O8 C21 C24 108.3(4)
C23 C21 C24 109.7(5)
O8 C21 C22 109.1(4)
C23 C21 C22 110.6(5)
C24 C21 C22 111.1(5)
O2 C1 C3 108.3(4)
O2 C1 C2 107.7(5)
C3 C1 C2 111.3(5)
O2 C1 C4 107.9(4)
C3 C1 C4 110.5(5)
C2 C1 C4 111.1(4)
O3 C5 C6 109.6(4)
O3 C5 C7 109.0(4)
C6 C5 C7 110.8(5)
O3 C5 C8 107.5(4)
C6 C5 C8 109.7(5)
C7 C5 C8 110.3(5)
C34 C35 C30 121.2(8)
C31 C32 C33 120.7(8)
C34 C33 C32 118.3(9)
C35 C30 C31 116.6(7)
C35 C30 C29 121.6(9)
C31 C30 C29 121.7(9)
C32 C31 C30 121.2(8)
In3 Cl7 In1 88.62(10)
C25 O9 In3 130.4(9)
C25 O9 In1 124.5(9)
In3 O9 In1 105.1(4)
C27 C25 C26 110.7(8)
C27 C25 C28 113.6(9)
C26 C25 C28 109.2(8)
C27 C25 O9 107.6(8)
C26 C25 O9 107.8(9)
C28 C25 O9 107.6(9)

loop_
_geom_bond_atom_site_label_1
_geom_bond_atom_site_label_2
_geom_bond_distance
Sn3 O8 2.140(3)
Sn3 O5 2.143(3)
Sn3 O6 2.198(3)
Sn4 O5 2.118(3)
Sn4 O7 2.140(3)
Sn4 O6 2.182(3)
Sn4 In3 3.3400(4)
In1 O5 2.154(3)
In1 O1 2.210(3)
In1 O9 2.255(12)
In1 Cl3 2.4498(13)
In1 Cl2 2.4861(12)
In1 Cl1 2.4889(12)
In1 Cl7 2.576(4)
In2 O4 2.113(3)
In2 O2 2.114(3)
In2 O1 2.275(3)
In2 Cl4 2.3956(12)
In2 Cl5 2.4047(13)
In2 Sn2 3.2685(4)
In2 Sn1 3.2845(4)
In3 O7 2.115(3)
In3 O9 2.114(13)
In3 O8 2.126(3)
In3 O5 2.271(3)
In3 Cl6 2.3682(13)
In3 Cl7 2.387(4)
Sn1 O4 2.130(3)
Sn1 O1 2.159(3)
Sn1 O3 2.245(3)
Sn2 O2 2.127(3)
Sn2 O1 2.152(3)
Sn2 O3 2.211(3)
C34 C33 1.327(10)
C34 C35 1.357(9)
O7 C13 1.485(5)
O6 C17 1.447(5)
O3 C5 1.458(6)
O4 C9 1.472(5)
O2 C1 1.483(5)
O8 C21 1.465(5)
C13 C14 1.515(7)
C13 C16 1.513(8)
C13 C15 1.521(7)
C17 C19 1.495(7)
C17 C18 1.499(7)
C17 C20 1.532(7)
C11 C9 1.507(7)
C9 C10 1.507(6)
C9 C12 1.522(7)
C21 C23 1.516(7)
C21 C24 1.512(7)
C21 C22 1.516(8)
C1 C3 1.507(7)
C1 C2 1.514(8)
C1 C4 1.519(7)
C5 C6 1.507(7)
C5 C7 1.532(7)
C5 C8 1.539(7)
C35 C30 1.378(10)
C32 C31 1.348(10)
C32 C33 1.388(11)
C29 C30 1.468(9)
C30 C31 1.389(10)
O9 C25 1.532(12)
C26 C25 1.502(13)
C25 C27 1.481(13)
C25 C28 1.504(13)
